data_2228709
loop_
_publ_author_name
'Fraga-Hern\'andez, Javier'
'Blacque, Olivier'
'Berke, Heinz'

_publ_section_title
;
 Bis[1,3-bis(2,4,6-trimethylphenyl)-2,3-dihydro-1<i>H</i>-imidazol-2-ylidene]dinitrosyl(tetrahydroborato-\k^2^<i>H</i>,<i>H</i>')tungsten(0)
;
_journal_coeditor_code FJ2374
_journal_issue 1
_journal_name_full 'Acta Crystallographica Section E'
_journal_page_first m94
_journal_page_last m95
_journal_paper_doi 10.1107/S1600536810052426
_journal_volume 67
_journal_year 2011
_chemical_formula_iupac '[W (B H4) (C21 H24 N2)2 (N O)2]'
_chemical_formula_moiety 'C42 H52 B N6 O2 W'
_chemical_formula_sum 'C42 H52 B N6 O2 W'
_chemical_formula_weight 867.56
_chemical_name_systematic
;
Bis[1,3-bis(2,4,6-trimethylphenyl)-2,3-dihydro-1<i>H</i>-imidazol-2-
ylidene]dinitrosyl(tetrahydroborato-\k^2^<i>H</i>,<i>H</i>')tungsten(0)
;
_space_group_IT_number 14
_symmetry_cell_setting monoclinic
_symmetry_space_group_name_Hall '-P 2ybc'
_symmetry_space_group_name_H-M 'P 1 21/c 1'
_audit_creation_method 'WinGX routine CIF_UPDATE'
_cell_angle_alpha 90
_cell_angle_beta 97.643(6)
_cell_angle_gamma 90
_cell_formula_units_Z 4
_cell_length_a 24.7322(13)
_cell_length_b 11.2183(5)
_cell_length_c 15.0522(8)
_cell_measurement_reflns_used 7998
_cell_measurement_temperature 183(2)
_cell_measurement_theta_max 28
_cell_measurement_theta_min 2.5
_cell_volume 4139.2(4)
_computing_cell_refinement 'CELL in IPDS Software (Stoe & Cie, 1999)'
_computing_data_collection 'EXPOSE in IPDS Software (Stoe & Cie, 1999)'
_computing_data_reduction 'INTEGRATE in IPDS Software (Stoe & Cie, 1999)'
_computing_molecular_graphics 'ORTEP-3 for Windows (Farrugia, 1997)'
_computing_publication_material
;
SHELXL97 (Sheldrick, 2008), WinGX (Farrugia, 1999) and publCIF
(Westrip, 2010)
;
_computing_structure_refinement 'SHELXL97 (Sheldrick, 2008)'
_computing_structure_solution 'SHELXS97 (Sheldrick, 2008)'
_diffrn_ambient_temperature 183(2)
_diffrn_measured_fraction_theta_full 0.994
_diffrn_measured_fraction_theta_max 0.994
_diffrn_measurement_device_type 'Stoe IPDS'
_diffrn_measurement_method '\f oscillation scan'
_diffrn_radiation_monochromator graphite
_diffrn_radiation_source 'fine-focus sealed tube'
_diffrn_radiation_type MoK\a
_diffrn_radiation_wavelength 0.71073
_diffrn_reflns_av_R_equivalents 0.0721
_diffrn_reflns_limit_h_max 32
_diffrn_reflns_limit_h_min -32
_diffrn_reflns_limit_k_max 14
_diffrn_reflns_limit_k_min 0
_diffrn_reflns_limit_l_max 19
_diffrn_reflns_limit_l_min 0
_diffrn_reflns_number 48806
_diffrn_reflns_theta_full 28.01
_diffrn_reflns_theta_max 28.01
_diffrn_reflns_theta_min 2.46
_diffrn_standards_decay_% 0
_diffrn_standards_number 302
_exptl_absorpt_coefficient_mu 2.832
_exptl_absorpt_correction_T_max 0.725
_exptl_absorpt_correction_T_min 0.551
_exptl_absorpt_correction_type numerical
_exptl_absorpt_process_details '(Coppens <i>et al.</i>, 1965)'
_exptl_crystal_colour 'dark green'
_exptl_crystal_density_diffrn 1.392
_exptl_crystal_density_method 'not measured'
_exptl_crystal_description irregular
_exptl_crystal_F_000 1764
_exptl_crystal_size_max 0.3
_exptl_crystal_size_mid 0.2
_exptl_crystal_size_min 0.18
_refine_diff_density_max 2.065
_refine_diff_density_min -0.601
_refine_ls_extinction_method none
_refine_ls_goodness_of_fit_ref 1.016
_refine_ls_hydrogen_treatment mixed
_refine_ls_matrix_type full
_refine_ls_number_parameters 490
_refine_ls_number_reflns 9946
_refine_ls_number_restraints 0
_refine_ls_restrained_S_all 1.016
_refine_ls_R_factor_gt 0.0369
_refine_ls_shift/su_max 0.001
_refine_ls_structure_factor_coef Fsqd
_refine_ls_weighting_details 'w=1/[\s^2^(Fo^2^)+(0.0497P)^2^] where P=(Fo^2^+2Fc^2^)/3'
_refine_ls_weighting_scheme calc
_refine_ls_wR_factor_ref 0.1132
_reflns_number_gt 5931
_reflns_number_total 9946
_reflns_threshold_expression I>2sigma(I)
_cod_data_source_file fj2374.cif
_cod_data_source_block I
_cod_original_sg_symbol_H-M 'P 21/c'
_cod_database_code 2228709
_cod_database_fobs_code 2228709

loop_
_symmetry_equiv_pos_as_xyz
'x, y, z'
'-x, y+1/2, -z+1/2'
'-x, -y, -z'
'x, -y-1/2, z-1/2'

loop_
_atom_site_type_symbol
_atom_site_label
_atom_site_fract_x
_atom_site_fract_y
_atom_site_fract_z
_atom_site_U_iso_or_equiv
_atom_site_adp_type
_atom_site_calc_flag
_atom_site_refinement_flags
_atom_site_occupancy
_atom_site_disorder_assembly
_atom_site_disorder_group
W W1 0.252596(11) -0.46192(2) 0.731784(16) 0.03782(8) Uani d . 1 . .
B B1 0.2475(4) -0.5990(9) 0.6041(6) 0.058(2) Uani d . 1 . .
H H1A 0.257(3) -0.567(7) 0.539(5) 0.07 Uiso d . 1 . .
H H1B 0.208(3) -0.538(8) 0.629(5) 0.07 Uiso d . 1 . .
H H1C 0.244(3) -0.698(8) 0.618(5) 0.07 Uiso d . 1 . .
H H1D 0.2798 -0.5632 0.6564 0.07 Uiso d . 1 . .
N N1 0.3114(2) -0.4285(5) 0.8134(3) 0.0415(12) Uani d . 1 . .
O O1 0.34901(19) -0.4039(4) 0.8701(3) 0.0474(11) Uani d . 1 . .
N N2 0.2018(2) -0.3667(5) 0.7721(3) 0.0433(13) Uani d . 1 . .
O O2 0.1703(2) -0.3013(5) 0.8032(3) 0.0550(13) Uani d . 1 . .
N N3 0.3202(2) -0.3248(5) 0.5926(3) 0.0419(12) Uani d . 1 . .
N N4 0.2357(2) -0.2813(5) 0.5619(3) 0.0425(13) Uani d . 1 . .
C C1 0.2711(3) -0.3409(5) 0.6230(4) 0.0370(14) Uani d . 1 . .
C C2 0.3145(3) -0.2579(6) 0.5145(4) 0.0492(17) Uani d . 1 . .
H H2 0.3423 -0.2353 0.4821 0.059 Uiso calc R 1 . .
C C3 0.2621(3) -0.2324(7) 0.4950(4) 0.0498(18) Uani d . 1 . .
H H3 0.246 -0.1896 0.4456 0.06 Uiso calc R 1 . .
C C4 0.3720(3) -0.3646(6) 0.6380(4) 0.0447(15) Uani d . 1 . .
C C5 0.3978(3) -0.4602(8) 0.6032(5) 0.0566(17) Uani d . 1 . .
C C6 0.4463(4) -0.4984(8) 0.6517(7) 0.072(2) Uani d . 1 . .
H H6 0.4642 -0.5635 0.6308 0.086 Uiso calc R 1 . .
C C7 0.4687(3) -0.4438(8) 0.7288(6) 0.069(2) Uani d . 1 . .
C C8 0.4441(3) -0.3442(8) 0.7580(5) 0.059(2) Uani d . 1 . .
H H8 0.4604 -0.3042 0.8087 0.071 Uiso calc R 1 . .
C C9 0.3949(3) -0.3021(7) 0.7126(5) 0.0484(16) Uani d . 1 . .
C C10 0.3752(4) -0.5222(8) 0.5180(6) 0.075(2) Uani d . 1 . .
H H10A 0.3969 -0.5029 0.4718 0.112 Uiso calc R 1 . .
H H10B 0.3383 -0.4967 0.5002 0.112 Uiso calc R 1 . .
H H10C 0.3758 -0.6068 0.5277 0.112 Uiso calc R 1 . .
C C11 0.5211(4) -0.4909(10) 0.7822(8) 0.105(4) Uani d . 1 . .
H H11A 0.5151 -0.5703 0.8026 0.157 Uiso calc R 1 . .
H H11B 0.5315 -0.4401 0.8329 0.157 Uiso calc R 1 . .
H H11C 0.5496 -0.4919 0.7447 0.157 Uiso calc R 1 . .
C C12 0.3676(3) -0.1923(7) 0.7442(5) 0.0548(18) Uani d . 1 . .
H H12A 0.3332 -0.2141 0.7627 0.082 Uiso calc R 1 . .
H H12B 0.3616 -0.1356 0.6962 0.082 Uiso calc R 1 . .
H H12C 0.3906 -0.1576 0.7939 0.082 Uiso calc R 1 . .
C C13 0.1794(3) -0.2590(7) 0.5674(4) 0.0476(16) Uani d . 1 . .
C C14 0.1395(3) -0.3205(7) 0.5122(5) 0.0569(19) Uani d . 1 . .
C C15 0.0857(3) -0.2897(9) 0.5158(6) 0.071(2) Uani d . 1 . .
H H15 0.0585 -0.3312 0.4799 0.085 Uiso calc R 1 . .
C C16 0.0707(3) -0.2005(9) 0.5702(7) 0.076(2) Uani d . 1 . .
C C17 0.1120(4) -0.1411(8) 0.6236(5) 0.068(2) Uani d . 1 . .
H H17 0.1026 -0.0814 0.6617 0.081 Uiso calc R 1 . .
C C18 0.1665(3) -0.1669(7) 0.6226(5) 0.0541(18) Uani d . 1 . .
C C19 0.1535(3) -0.4164(8) 0.4485(5) 0.066(2) Uani d . 1 . .
H H19A 0.1337 -0.4879 0.4582 0.099 Uiso calc R 1 . .
H H19B 0.1919 -0.4322 0.4589 0.099 Uiso calc R 1 . .
H H19C 0.1436 -0.39 0.3878 0.099 Uiso calc R 1 . .
C C20 0.0121(4) -0.1635(13) 0.5706(9) 0.117(4) Uani d . 1 . .
H H20A -0.0106 -0.2331 0.5681 0.176 Uiso calc R 1 . .
H H20B 0.0009 -0.114 0.5194 0.176 Uiso calc R 1 . .
H H20C 0.0089 -0.1197 0.6244 0.176 Uiso calc R 1 . .
C C21 0.2104(3) -0.0944(7) 0.6778(5) 0.062(2) Uani d . 1 . .
H H21A 0.23 -0.1443 0.7229 0.092 Uiso calc R 1 . .
H H21B 0.1939 -0.0296 0.7061 0.092 Uiso calc R 1 . .
H H21C 0.2351 -0.0633 0.6395 0.092 Uiso calc R 1 . .
N N5 0.2647(3) -0.7156(5) 0.8370(3) 0.0529(15) Uani d . 1 . .
N N6 0.1797(3) -0.6770(6) 0.7943(4) 0.0559(16) Uani d . 1 . .
C C22 0.2305(3) -0.6296(6) 0.7970(4) 0.0448(16) Uani d . 1 . .
C C23 0.2356(5) -0.8127(8) 0.8591(5) 0.077(3) Uani d . 1 . .
H H23 0.2498 -0.8814 0.8878 0.092 Uiso calc R 1 . .
C C24 0.1834(4) -0.7903(8) 0.8319(5) 0.074(3) Uani d . 1 . .
H H24 0.1544 -0.8414 0.8371 0.089 Uiso calc R 1 . .
C C25 0.3226(3) -0.7031(6) 0.8652(4) 0.0523(18) Uani d . 1 . .
C C26 0.3584(4) -0.7573(7) 0.8163(5) 0.060(2) Uani d . 1 . .
C C27 0.4138(4) -0.7520(8) 0.8493(5) 0.067(2) Uani d . 1 . .
H H27 0.4389 -0.7861 0.816 0.08 Uiso calc R 1 . .
C C28 0.4325(4) -0.6977(8) 0.9301(5) 0.063(2) Uani d . 1 . .
C C29 0.3953(3) -0.6464(7) 0.9765(4) 0.058(2) Uani d . 1 . .
H H29 0.4078 -0.6094 1.0307 0.07 Uiso calc R 1 . .
C C30 0.3397(3) -0.6459(6) 0.9476(4) 0.0510(18) Uani d . 1 . .
C C31 0.3403(4) -0.8205(9) 0.7283(6) 0.081(3) Uani d . 1 . .
H H31A 0.3033 -0.7989 0.7068 0.122 Uiso calc R 1 . .
H H31B 0.3426 -0.9052 0.7374 0.122 Uiso calc R 1 . .
H H31C 0.3636 -0.7976 0.6851 0.122 Uiso calc R 1 . .
C C32 0.4925(4) -0.7018(10) 0.9671(6) 0.084(3) Uani d . 1 . .
H H32A 0.5136 -0.7165 0.9191 0.127 Uiso calc R 1 . .
H H32B 0.4987 -0.7646 1.0106 0.127 Uiso calc R 1 . .
H H32C 0.5032 -0.627 0.995 0.127 Uiso calc R 1 . .
C C33 0.2994(4) -0.5898(7) 1.0002(4) 0.062(2) Uani d . 1 . .
H H33A 0.3184 -0.5494 1.0513 0.093 Uiso calc R 1 . .
H H33B 0.2763 -0.6503 1.0201 0.093 Uiso calc R 1 . .
H H33C 0.2776 -0.5335 0.9632 0.093 Uiso calc R 1 . .
C C34 0.1293(3) -0.6155(8) 0.7676(5) 0.0575(19) Uani d . 1 . .
C C35 0.0990(4) -0.6413(9) 0.6850(6) 0.074(3) Uani d . 1 . .
C C36 0.0511(4) -0.5790(11) 0.6639(7) 0.089(3) Uani d . 1 . .
H H36 0.0302 -0.5941 0.609 0.106 Uiso calc R 1 . .
C C37 0.0321(4) -0.4949(11) 0.7199(8) 0.092(3) Uani d . 1 . .
C C38 0.0629(4) -0.4782(10) 0.8025(7) 0.082(3) Uani d . 1 . .
H H38 0.0504 -0.4247 0.8423 0.098 Uiso calc R 1 . .
C C39 0.1115(3) -0.5372(10) 0.8290(5) 0.068(2) Uani d . 1 . .
C C40 0.1164(4) -0.7322(10) 0.6218(6) 0.089(3) Uani d . 1 . .
H H40A 0.1178 -0.8093 0.6497 0.133 Uiso calc R 1 . .
H H40B 0.1518 -0.7118 0.6071 0.133 Uiso calc R 1 . .
H H40C 0.0907 -0.7337 0.5681 0.133 Uiso calc R 1 . .
C C41 -0.0214(5) -0.4306(13) 0.6941(10) 0.129(5) Uani d . 1 . .
H H41A -0.0506 -0.4773 0.7121 0.193 Uiso calc R 1 . .
H H41B -0.0274 -0.4193 0.6303 0.193 Uiso calc R 1 . .
H H41C -0.0202 -0.3545 0.7234 0.193 Uiso calc R 1 . .
C C42 0.1424(4) -0.5191(10) 0.9213(5) 0.080(3) Uani d . 1 . .
H H42A 0.1396 -0.5896 0.9565 0.12 Uiso calc R 1 . .
H H42B 0.1271 -0.4526 0.9496 0.12 Uiso calc R 1 . .
H H42C 0.18 -0.5035 0.9165 0.12 Uiso calc R 1 . .

loop_
_atom_site_aniso_label
_atom_site_aniso_U_11
_atom_site_aniso_U_22
_atom_site_aniso_U_33
_atom_site_aniso_U_12
_atom_site_aniso_U_13
_atom_site_aniso_U_23
W1 0.04481(14) 0.03601(12) 0.03189(11) -0.00153(16) 0.00228(8) -0.00023(13)
B1 0.080(7) 0.055(5) 0.037(4) -0.007(5) 0.000(4) -0.012(4)
N1 0.051(3) 0.037(3) 0.037(3) -0.004(2) 0.010(2) 0.003(2)
O1 0.053(3) 0.051(3) 0.036(2) -0.005(2) -0.005(2) -0.002(2)
N2 0.045(3) 0.046(3) 0.036(3) -0.012(3) -0.004(2) 0.000(2)
O2 0.053(3) 0.063(3) 0.050(3) 0.011(3) 0.012(2) -0.007(2)
N3 0.045(3) 0.042(3) 0.039(3) 0.003(2) 0.007(2) 0.004(2)
N4 0.052(3) 0.042(3) 0.032(3) 0.006(3) 0.002(2) 0.004(2)
C1 0.042(4) 0.035(3) 0.034(3) 0.004(3) 0.006(3) 0.001(2)
C2 0.062(5) 0.049(4) 0.038(3) 0.002(4) 0.015(3) 0.008(3)
C3 0.059(5) 0.055(5) 0.034(3) 0.005(4) 0.003(3) 0.010(3)
C4 0.043(4) 0.047(4) 0.045(3) 0.004(3) 0.011(3) 0.009(3)
C5 0.053(4) 0.049(4) 0.070(4) 0.001(4) 0.017(3) -0.002(4)
C6 0.055(5) 0.058(5) 0.105(7) 0.012(4) 0.020(5) 0.011(4)
C7 0.046(4) 0.062(6) 0.098(6) 0.003(4) 0.006(4) 0.017(5)
C8 0.045(4) 0.069(5) 0.063(4) -0.009(4) 0.000(3) 0.012(4)
C9 0.045(4) 0.046(4) 0.054(4) -0.002(3) 0.009(3) 0.006(3)
C10 0.083(6) 0.061(6) 0.084(6) 0.010(5) 0.023(5) -0.020(5)
C11 0.051(5) 0.100(9) 0.154(10) 0.011(5) -0.019(5) 0.037(7)
C12 0.059(5) 0.047(4) 0.057(4) -0.011(4) 0.000(3) -0.005(3)
C13 0.048(4) 0.051(4) 0.043(4) 0.014(3) 0.004(3) 0.012(3)
C14 0.051(4) 0.062(5) 0.054(4) 0.005(4) -0.005(3) 0.003(4)
C15 0.045(5) 0.088(7) 0.076(5) 0.007(4) -0.007(4) 0.005(5)
C16 0.049(5) 0.084(7) 0.093(6) 0.015(5) 0.004(4) 0.004(5)
C17 0.081(6) 0.063(5) 0.062(5) 0.026(5) 0.021(4) 0.002(4)
C18 0.060(5) 0.050(4) 0.053(4) 0.013(4) 0.010(3) 0.005(3)
C19 0.069(5) 0.059(5) 0.065(5) -0.002(4) -0.013(4) -0.011(4)
C20 0.059(6) 0.133(12) 0.160(11) 0.030(7) 0.016(6) 0.008(9)
C21 0.073(5) 0.046(4) 0.067(5) 0.009(4) 0.014(4) -0.009(4)
N5 0.075(4) 0.038(3) 0.042(3) -0.005(3) -0.007(3) 0.010(2)
N6 0.072(4) 0.049(4) 0.044(3) -0.022(3) -0.004(3) 0.007(3)
C22 0.064(4) 0.038(4) 0.033(3) -0.012(3) 0.007(3) 0.001(3)
C23 0.118(8) 0.051(5) 0.055(5) -0.024(5) -0.009(5) 0.016(4)
C24 0.096(7) 0.059(5) 0.062(5) -0.039(5) -0.006(5) 0.012(4)
C25 0.067(5) 0.039(4) 0.046(4) -0.004(4) -0.009(3) 0.009(3)
C26 0.081(6) 0.046(4) 0.048(4) 0.013(4) -0.014(4) -0.002(3)
C27 0.083(6) 0.060(5) 0.054(4) 0.020(5) -0.001(4) 0.004(4)
C28 0.073(5) 0.060(5) 0.051(4) 0.011(4) -0.011(4) 0.007(4)
C29 0.080(6) 0.051(5) 0.038(4) -0.007(4) -0.013(4) 0.006(3)
C30 0.076(5) 0.039(4) 0.035(3) 0.000(4) -0.002(3) 0.007(3)
C31 0.091(7) 0.075(6) 0.070(5) 0.023(5) -0.017(5) -0.024(5)
C32 0.077(6) 0.091(7) 0.078(6) 0.011(6) -0.014(5) 0.006(5)
C33 0.089(6) 0.060(5) 0.034(3) -0.010(4) -0.003(3) 0.005(3)
C34 0.051(4) 0.060(5) 0.061(4) -0.023(4) 0.005(3) 0.003(4)
C35 0.067(6) 0.083(7) 0.067(5) -0.027(5) -0.003(4) -0.003(5)
C36 0.064(6) 0.110(9) 0.086(6) -0.021(6) -0.013(5) -0.011(6)
C37 0.052(5) 0.101(9) 0.120(9) -0.023(5) 0.003(5) 0.007(7)
C38 0.067(6) 0.089(7) 0.094(6) -0.029(6) 0.026(5) -0.014(6)
C39 0.054(5) 0.086(6) 0.065(5) -0.032(5) 0.013(4) -0.002(5)
C40 0.085(7) 0.100(8) 0.075(6) -0.028(6) -0.016(5) -0.016(5)
C41 0.068(7) 0.136(14) 0.177(12) 0.001(7) -0.001(7) 0.010(9)
C42 0.085(6) 0.104(8) 0.055(4) -0.027(6) 0.025(4) -0.012(5)

loop_
_atom_type_symbol
_atom_type_description
_atom_type_scat_dispersion_real
_atom_type_scat_dispersion_imag
_atom_type_scat_source
C C 0.0033 0.0016 'International Tables Vol C Tables 4.2.6.8 and 6.1.1.4'
H H 0 0 'International Tables Vol C Tables 4.2.6.8 and 6.1.1.4'
B B 0.0013 0.0007 'International Tables Vol C Tables 4.2.6.8 and 6.1.1.4'
N N 0.0061 0.0033 'International Tables Vol C Tables 4.2.6.8 and 6.1.1.4'
O O 0.0106 0.006 'International Tables Vol C Tables 4.2.6.8 and 6.1.1.4'
W W -0.849 6.8722 'International Tables Vol C Tables 4.2.6.8 and 6.1.1.4'

loop_
_geom_angle_atom_site_label_1
_geom_angle_atom_site_label_2
_geom_angle_atom_site_label_3
_geom_angle_site_symmetry_1
_geom_angle_site_symmetry_3
_geom_angle
_geom_angle_publ_flag
N1 W1 N2 . . 100.4(2) ?
N1 W1 C1 . . 98.5(2) ?
N2 W1 C1 . . 96.1(2) ?
N1 W1 C22 . . 95.6(2) ?
N2 W1 C22 . . 97.3(3) ?
C1 W1 C22 . . 158.4(2) ?
N1 W1 B1 . . 127.9(3) ?
N2 W1 B1 . . 131.7(3) ?
C1 W1 B1 . . 78.4(3) ?
C22 W1 B1 . . 80.0(3) ?
N1 W1 H1B . . 159(2) ?
N2 W1 H1B . . 100(2) ?
C1 W1 H1B . . 80(2) ?
C22 W1 H1B . . 81(2) ?
N1 W1 H1D . . 103 ?
N2 W1 H1D . . 156 ?
C1 W1 H1D . . 78 ?
C22 W1 H1D . . 83 ?
H1B W1 H1D . . 57 ?
W1 B1 H1A . . 120(4) ?
H1A B1 H1B . . 110(5) ?
W1 B1 H1C . . 118(4) ?
H1A B1 H1C . . 121(6) ?
H1B B1 H1C . . 112(6) ?
H1A B1 H1D . . 107 ?
H1B B1 H1D . . 96 ?
H1C B1 H1D . . 107 ?
O1 N1 W1 . . 177.1(5) ?
O2 N2 W1 . . 176.0(5) ?
C1 N3 C2 . . 111.2(5) ?
C1 N3 C4 . . 125.0(5) ?
C2 N3 C4 . . 123.7(5) ?
C1 N4 C3 . . 111.3(5) ?
C1 N4 C13 . . 126.3(5) ?
C3 N4 C13 . . 122.1(5) ?
N4 C1 N3 . . 103.3(5) ?
N4 C1 W1 . . 128.5(5) ?
N3 C1 W1 . . 127.4(4) ?
C3 C2 N3 . . 107.0(6) ?
C3 C2 H2 . . 126.5 ?
N3 C2 H2 . . 126.5 ?
C2 C3 N4 . . 107.3(6) ?
C2 C3 H3 . . 126.4 ?
N4 C3 H3 . . 126.4 ?
C9 C4 C5 . . 122.8(6) ?
C9 C4 N3 . . 118.2(6) ?
C5 C4 N3 . . 119.0(6) ?
C6 C5 C4 . . 116.7(7) ?
C6 C5 C10 . . 120.3(8) ?
C4 C5 C10 . . 122.9(7) ?
C7 C6 C5 . . 122.3(8) ?
C7 C6 H6 . . 118.9 ?
C5 C6 H6 . . 118.9 ?
C6 C7 C8 . . 119.5(8) ?
C6 C7 C11 . . 120.9(9) ?
C8 C7 C11 . . 119.7(9) ?
C7 C8 C9 . . 120.8(8) ?
C7 C8 H8 . . 119.6 ?
C9 C8 H8 . . 119.6 ?
C4 C9 C8 . . 117.6(7) ?
C4 C9 C12 . . 121.2(6) ?
C8 C9 C12 . . 121.2(7) ?
C5 C10 H10A . . 109.5 ?
C5 C10 H10B . . 109.5 ?
H10A C10 H10B . . 109.5 ?
C5 C10 H10C . . 109.5 ?
H10A C10 H10C . . 109.5 ?
H10B C10 H10C . . 109.5 ?
C7 C11 H11A . . 109.5 ?
C7 C11 H11B . . 109.5 ?
H11A C11 H11B . . 109.5 ?
C7 C11 H11C . . 109.5 ?
H11A C11 H11C . . 109.5 ?
H11B C11 H11C . . 109.5 ?
C9 C12 H12A . . 109.5 ?
C9 C12 H12B . . 109.5 ?
H12A C12 H12B . . 109.5 ?
C9 C12 H12C . . 109.5 ?
H12A C12 H12C . . 109.5 ?
H12B C12 H12C . . 109.5 ?
C14 C13 C18 . . 121.7(7) ?
C14 C13 N4 . . 120.0(6) ?
C18 C13 N4 . . 117.9(6) ?
C15 C14 C13 . . 117.7(8) ?
C15 C14 C19 . . 120.3(7) ?
C13 C14 C19 . . 121.9(7) ?
C16 C15 C14 . . 122.9(8) ?
C16 C15 H15 . . 118.6 ?
C14 C15 H15 . . 118.6 ?
C15 C16 C17 . . 117.4(8) ?
C15 C16 C20 . . 122.6(9) ?
C17 C16 C20 . . 120.0(10) ?
C18 C17 C16 . . 122.5(8) ?
C18 C17 H17 . . 118.7 ?
C16 C17 H17 . . 118.7 ?
C17 C18 C13 . . 117.7(7) ?
C17 C18 C21 . . 120.7(7) ?
C13 C18 C21 . . 121.5(7) ?
C14 C19 H19A . . 109.5 ?
C14 C19 H19B . . 109.5 ?
H19A C19 H19B . . 109.5 ?
C14 C19 H19C . . 109.5 ?
H19A C19 H19C . . 109.5 ?
H19B C19 H19C . . 109.5 ?
C16 C20 H20A . . 109.5 ?
C16 C20 H20B . . 109.5 ?
H20A C20 H20B . . 109.5 ?
C16 C20 H20C . . 109.5 ?
H20A C20 H20C . . 109.5 ?
H20B C20 H20C . . 109.5 ?
C18 C21 H21A . . 109.5 ?
C18 C21 H21B . . 109.5 ?
H21A C21 H21B . . 109.5 ?
C18 C21 H21C . . 109.5 ?
H21A C21 H21C . . 109.5 ?
H21B C21 H21C . . 109.5 ?
C22 N5 C23 . . 110.5(7) ?
C22 N5 C25 . . 126.3(6) ?
C23 N5 C25 . . 122.6(7) ?
C22 N6 C24 . . 109.7(7) ?
C22 N6 C34 . . 125.8(6) ?
C24 N6 C34 . . 124.1(7) ?
N6 C22 N5 . . 104.6(6) ?
N6 C22 W1 . . 126.8(5) ?
N5 C22 W1 . . 128.0(5) ?
C24 C23 N5 . . 107.3(8) ?
C24 C23 H23 . . 126.3 ?
N5 C23 H23 . . 126.3 ?
C23 C24 N6 . . 107.9(7) ?
C23 C24 H24 . . 126.1 ?
N6 C24 H24 . . 126.1 ?
C26 C25 C30 . . 122.4(7) ?
C26 C25 N5 . . 119.1(6) ?
C30 C25 N5 . . 118.2(7) ?
C25 C26 C27 . . 117.7(7) ?
C25 C26 C31 . . 122.8(8) ?
C27 C26 C31 . . 119.5(8) ?
C28 C27 C26 . . 122.0(8) ?
C28 C27 H27 . . 119 ?
C26 C27 H27 . . 119 ?
C29 C28 C27 . . 118.0(8) ?
C29 C28 C32 . . 121.4(7) ?
C27 C28 C32 . . 120.5(8) ?
C28 C29 C30 . . 123.5(7) ?
C28 C29 H29 . . 118.2 ?
C30 C29 H29 . . 118.2 ?
C29 C30 C25 . . 116.3(7) ?
C29 C30 C33 . . 122.7(6) ?
C25 C30 C33 . . 121.0(7) ?
C26 C31 H31A . . 109.5 ?
C26 C31 H31B . . 109.5 ?
H31A C31 H31B . . 109.5 ?
C26 C31 H31C . . 109.5 ?
H31A C31 H31C . . 109.5 ?
H31B C31 H31C . . 109.5 ?
C28 C32 H32A . . 109.5 ?
C28 C32 H32B . . 109.5 ?
H32A C32 H32B . . 109.5 ?
C28 C32 H32C . . 109.5 ?
H32A C32 H32C . . 109.5 ?
H32B C32 H32C . . 109.5 ?
C30 C33 H33A . . 109.5 ?
C30 C33 H33B . . 109.5 ?
H33A C33 H33B . . 109.5 ?
C30 C33 H33C . . 109.5 ?
H33A C33 H33C . . 109.5 ?
H33B C33 H33C . . 109.5 ?
C39 C34 C35 . . 123.1(8) ?
C39 C34 N6 . . 117.2(7) ?
C35 C34 N6 . . 119.6(8) ?
C36 C35 C34 . . 116.3(9) ?
C36 C35 C40 . . 120.8(8) ?
C34 C35 C40 . . 122.9(9) ?
C35 C36 C37 . . 123.7(9) ?
C35 C36 H36 . . 118.1 ?
C37 C36 H36 . . 118.1 ?
C38 C37 C36 . . 116.6(10) ?
C38 C37 C41 . . 121.7(12) ?
C36 C37 C41 . . 121.5(11) ?
C37 C38 C39 . . 123.3(10) ?
C37 C38 H38 . . 118.4 ?
C39 C38 H38 . . 118.4 ?
C38 C39 C34 . . 116.8(8) ?
C38 C39 C42 . . 121.0(9) ?
C34 C39 C42 . . 122.3(9) ?
C35 C40 H40A . . 109.5 ?
C35 C40 H40B . . 109.5 ?
H40A C40 H40B . . 109.5 ?
C35 C40 H40C . . 109.5 ?
H40A C40 H40C . . 109.5 ?
H40B C40 H40C . . 109.5 ?
C37 C41 H41A . . 109.5 ?
C37 C41 H41B . . 109.5 ?
H41A C41 H41B . . 109.5 ?
C37 C41 H41C . . 109.5 ?
H41A C41 H41C . . 109.5 ?
H41B C41 H41C . . 109.5 ?
C39 C42 H42A . . 109.5 ?
C39 C42 H42B . . 109.5 ?
H42A C42 H42B . . 109.5 ?
C39 C42 H42C . . 109.5 ?
H42A C42 H42C . . 109.5 ?
H42B C42 H42C . . 109.5 ?

loop_
_geom_bond_atom_site_label_1
_geom_bond_atom_site_label_2
_geom_bond_site_symmetry_2
_geom_bond_distance
_geom_bond_publ_flag
W1 N1 . 1.813(5) ?
W1 N2 . 1.814(6) ?
W1 C1 . 2.221(6) ?
W1 C22 . 2.223(6) ?
W1 B1 . 2.451(8) ?
W1 H1B . 1.98(8) ?
W1 H1D . 1.8 ?
B1 H1A . 1.11(8) ?
B1 H1B . 1.29(8) ?
B1 H1C . 1.13(9) ?
B1 H1D . 1.12 ?
N1 O1 . 1.209(6) ?
N2 O2 . 1.207(7) ?
N3 C1 . 1.366(8) ?
N3 C2 . 1.385(8) ?
N3 C4 . 1.440(8) ?
N4 C1 . 1.359(8) ?
N4 C3 . 1.384(9) ?
N4 C13 . 1.428(9) ?
C2 C3 . 1.322(10) ?
C2 H2 . 0.93 ?
C3 H3 . 0.93 ?
C4 C9 . 1.379(10) ?
C4 C5 . 1.386(10) ?
C5 C6 . 1.386(11) ?
C5 C10 . 1.500(11) ?
C6 C7 . 1.363(13) ?
C6 H6 . 0.93 ?
C7 C8 . 1.372(12) ?
C7 C11 . 1.526(11) ?
C8 C9 . 1.396(10) ?
C8 H8 . 0.93 ?
C9 C12 . 1.512(10) ?
C10 H10A . 0.96 ?
C10 H10B . 0.96 ?
C10 H10C . 0.96 ?
C11 H11A . 0.96 ?
C11 H11B . 0.96 ?
C11 H11C . 0.96 ?
C12 H12A . 0.96 ?
C12 H12B . 0.96 ?
C12 H12C . 0.96 ?
C13 C14 . 1.386(10) ?
C13 C18 . 1.389(10) ?
C14 C15 . 1.380(11) ?
C14 C19 . 1.512(11) ?
C15 C16 . 1.375(13) ?
C15 H15 . 0.93 ?
C16 C17 . 1.384(13) ?
C16 C20 . 1.508(13) ?
C17 C18 . 1.382(11) ?
C17 H17 . 0.93 ?
C18 C21 . 1.514(11) ?
C19 H19A . 0.96 ?
C19 H19B . 0.96 ?
C19 H19C . 0.96 ?
C20 H20A . 0.96 ?
C20 H20B . 0.96 ?
C20 H20C . 0.96 ?
C21 H21A . 0.96 ?
C21 H21B . 0.96 ?
C21 H21C . 0.96 ?
N5 C22 . 1.371(9) ?
N5 C23 . 1.371(10) ?
N5 C25 . 1.443(10) ?
N6 C22 . 1.358(9) ?
N6 C24 . 1.389(10) ?
N6 C34 . 1.436(10) ?
C23 C24 . 1.324(13) ?
C23 H23 . 0.93 ?
C24 H24 . 0.93 ?
C25 C26 . 1.368(11) ?
C25 C30 . 1.411(9) ?
C26 C27 . 1.395(12) ?
C26 C31 . 1.516(10) ?
C27 C28 . 1.383(11) ?
C27 H27 . 0.93 ?
C28 C29 . 1.356(12) ?
C28 C32 . 1.515(12) ?
C29 C30 . 1.387(11) ?
C29 H29 . 0.93 ?
C30 C33 . 1.492(11) ?
C31 H31A . 0.96 ?
C31 H31B . 0.96 ?
C31 H31C . 0.96 ?
C32 H32A . 0.96 ?
C32 H32B . 0.96 ?
C32 H32C . 0.96 ?
C33 H33A . 0.96 ?
C33 H33B . 0.96 ?
C33 H33C . 0.96 ?
C34 C39 . 1.387(12) ?
C34 C35 . 1.394(11) ?
C35 C36 . 1.377(14) ?
C35 C40 . 1.496(14) ?
C36 C37 . 1.387(15) ?
C36 H36 . 0.93 ?
C37 C38 . 1.382(14) ?
C37 C41 . 1.512(15) ?
C38 C39 . 1.384(13) ?
C38 H38 . 0.93 ?
C39 C42 . 1.507(11) ?
C40 H40A . 0.96 ?
C40 H40B . 0.96 ?
C40 H40C . 0.96 ?
C41 H41A . 0.96 ?
C41 H41B . 0.96 ?
C41 H41C . 0.96 ?
C42 H42A . 0.96 ?
C42 H42B . 0.96 ?
C42 H42C . 0.96 ?

loop_
_geom_hbond_atom_site_label_D
_geom_hbond_atom_site_label_H
_geom_hbond_atom_site_label_A
_geom_hbond_site_symmetry_A
_geom_hbond_distance_DH
_geom_hbond_distance_HA
_geom_hbond_distance_DA
_geom_hbond_angle_DHA
C2 H2 O1 4 0.93 2.32 3.040(8) 134
